data_7117402
loop_
_publ_author_name
'P\'erez, Manuel'
'Mahdi, Tayseer'
'Hounjet, Lindsay J.'
'Stephan, Douglas W.'

_publ_section_title
;
 Electrophilic phosphonium cations catalyze hydroarylation and
 hydrothiolation of olefins
;
_journal_coden_ASTM CHCOFS
_journal_issue 56
_journal_name_full
;
 Chemical Communications (Cambridge, United Kingdom)
;
_journal_page_first 11301
_journal_page_last 11304
_journal_paper_doi 10.1039/c5cc03572d
_journal_volume 51
_journal_year 2015
_chemical_formula_moiety 'C20 H18 O'
_chemical_formula_sum 'C20 H18 O'
_chemical_formula_weight 274.03
_space_group_crystal_system triclinic
_space_group_IT_number 2
_space_group_name_Hall '-P 1'
_space_group_name_H-M_alt 'P -1'
_symmetry_Int_Tables_number 2
_symmetry_space_group_name_Hall '-P 1'
_symmetry_space_group_name_H-M 'P -1'
_audit_creation_date 2015-02-01
_audit_creation_method
;
Olex2 1.2
(compiled 2015.01.26 svn.r3150 for OlexSys, GUI svn.r4998)
;
_audit_update_record
;
2015-02-01 deposited with the CCDC.
2015-06-12 downloaded from the CCDC.
;
_cell_angle_alpha 64.69(2)
_cell_angle_beta 79.19(2)
_cell_angle_gamma 85.90(3)
_cell_formula_units_Z 6
_cell_length_a 9.390(6)
_cell_length_b 15.536(11)
_cell_length_c 17.758(11)
_cell_measurement_reflns_used 4167
_cell_measurement_temperature 150
_cell_measurement_theta_max 25.85
_cell_measurement_theta_min 2.36
_cell_volume 2300(3)
_computing_molecular_graphics 'Olex2 (Dolomanov et al., 2009)'
_computing_publication_material 'Olex2 (Dolomanov et al., 2009)'
_computing_structure_refinement 'olex2.refine (Bourhis et al., 2015)'
_diffrn_ambient_temperature 149.71
_diffrn_measured_fraction_theta_full 0.9781
_diffrn_measured_fraction_theta_max 0.9781
_diffrn_measurement_device_type 'Bruker APEX-II CCD'
_diffrn_measurement_method '\f and \w scans'
_diffrn_radiation_monochromator graphite
_diffrn_radiation_type 'Mo K\a'
_diffrn_radiation_wavelength 0.71073
_diffrn_reflns_av_R_equivalents 0.1840
_diffrn_reflns_av_unetI/netI 0.3234
_diffrn_reflns_limit_h_max 12
_diffrn_reflns_limit_h_min -12
_diffrn_reflns_limit_k_max 20
_diffrn_reflns_limit_k_min -20
_diffrn_reflns_limit_l_max 23
_diffrn_reflns_limit_l_min -23
_diffrn_reflns_number 37768
_diffrn_reflns_theta_full 26.0000
_diffrn_reflns_theta_max 25.00
_diffrn_reflns_theta_min 1.48
_diffrn_standards_number 0
_exptl_absorpt_coefficient_mu 0.071
_exptl_absorpt_correction_T_max 0.7457
_exptl_absorpt_correction_T_min 0.6704
_exptl_absorpt_correction_type multi-scan
_exptl_absorpt_process_details
;
SADABS-2008/1 (Bruker,2008) was used for absorption correction.
wR2(int) was 0.1005 before and 0.0663 after correction.
The Ratio of minimum to maximum transmission is 0.8990.
The \l/2 correction factor is 0.0015.
;
_exptl_crystal_colour colourless
_exptl_crystal_colour_primary colourless
_exptl_crystal_density_diffrn 1.1867
_exptl_crystal_density_meas .
_exptl_crystal_description cubic
_exptl_crystal_F_000 874.3809
_exptl_crystal_size_max 0.1
_exptl_crystal_size_mid 0.1
_exptl_crystal_size_min 0.1
_refine_diff_density_max 1.1602
_refine_diff_density_min -0.6808
_refine_diff_density_rms 0.1517
_refine_ls_d_res_high 0.8409
_refine_ls_d_res_low 13.7825
_refine_ls_goodness_of_fit_ref 0.9108
_refine_ls_hydrogen_treatment mixed
_refine_ls_matrix_type full
_refine_ls_number_constraints 94
_refine_ls_number_parameters 567
_refine_ls_number_reflns 7919
_refine_ls_number_restraints 0
_refine_ls_restrained_S_all 0.9108
_refine_ls_R_factor_all 0.2263
_refine_ls_R_factor_gt 0.0958
_refine_ls_shift/su_max 0.0000
_refine_ls_shift/su_mean 0.0000
_refine_ls_structure_factor_coef Fsqd
_refine_ls_weighting_details 'w=1/[\s^2^(Fo^2^)+(0.1970P)^2^] where P=(Fo^2^+2Fc^2^)/3'
_refine_ls_weighting_scheme calc
_refine_ls_wR_factor_gt 0.2355
_refine_ls_wR_factor_ref 0.3466
_reflns_Friedel_coverage 0.0
_reflns_limit_h_max 11
_reflns_limit_h_min -10
_reflns_limit_k_max 18
_reflns_limit_k_min -16
_reflns_limit_l_max 21
_reflns_limit_l_min 0
_reflns_number_gt 2841
_reflns_number_total 7919
_reflns_threshold_expression I>=2u(I)
_cod_data_source_file c5cc03572d2.cif
_cod_data_source_block MP005a_0m
_cod_depositor_comments
;

2017-03-09
Z value and formula fixed to values more according to usual
chemical conventions.                 miguel
;
_cod_original_formula_moiety '2(C20 H18 O), C20 H17 O'
_cod_original_formula_sum 'C60 H53 O3'
_cod_original_formula_units_Z 2
_cod_original_formula_weight 822.09
_cod_database_code 7117402
_olex2_refinement_description
;
1. Fixed Uiso
 At 1.2 times of:
  All C(H) groups
 At 1.5 times of:
  All C(H,H,H) groups
2. Others
 Fixed Uiso: H(0.05) H3(0.05) H2(0.05) H1(0.05)
 Fixed X: H(0.80644) H3(0.70401) H2(0.46759) H1(-0.25849)
 Fixed Y: H(0.52818) H3(0.57334) H2(0.62593) H1(0.41874)
 Fixed Z: H(0.46572) H3(0.40479) H2(0.38397) H1(0.53263)
3.a Me refined with riding coordinates:
 C62(H62a,H62b,H62c), C42(H42a,H42b,H42c), C20(H20a,H20b,H20c)
3.b Aromatic/amide H refined with riding coordinates:
 C44(H44), C45(H45), C47(H47), C48(H48), C51(H51), C52(H52), C53(H53),
 C54(H54), C55(H55), C57(H57), C58(H58), C59(H59), C60(H60), C61(H61), C24(H24),
  C25(H25), C27(H27), C28(H28), C31(H31), C32(H32), C33(H33), C34(H34),
 C35(H35), C37(H37), C38(H38), C39(H39), C40(H40), C41(H41), C2(H2a), C5(H5),
 C6(H6), C9(H9), C10(H10), C11(H11), C12(H12), C13(H13), C15(H15), C16(H16),
 C17(H17), C18(H18), C19(H19)
;
_olex2_submission_special_instructions 'No special instructions were received'

loop_
_space_group_symop_id
_space_group_symop_operation_xyz
1 x,y,z
2 -x,-y,-z

loop_
_atom_site_label
_atom_site_type_symbol
_atom_site_fract_x
_atom_site_fract_y
_atom_site_fract_z
_atom_site_U_iso_or_equiv
_atom_site_adp_type
_atom_site_occupancy
_atom_site_refinement_flags_posn
O3 O 0.6694(4) 0.6249(3) 0.3743(2) 0.0386(10) Uani 1.000000 .
C43 C 0.7429(5) 0.7066(4) 0.3552(3) 0.0295(13) Uani 1.000000 .
C44 C 0.8321(5) 0.7132(4) 0.4061(3) 0.0300(13) Uani 1.000000 .
H44 H 0.8453(5) 0.6594(4) 0.4565(3) 0.0360(15) Uiso 1.000000 R
C45 C 0.9021(5) 0.7981(4) 0.3836(4) 0.0352(14) Uani 1.000000 .
H45 H 0.9633(5) 0.8017(4) 0.4192(4) 0.0422(17) Uiso 1.000000 R
C46 C 0.8856(5) 0.8779(4) 0.3111(3) 0.0325(13) Uani 1.000000 .
C47 C 0.7933(6) 0.8694(4) 0.2610(3) 0.0375(14) Uani 1.000000 .
H47 H 0.7795(6) 0.9229(4) 0.2105(3) 0.0451(17) Uiso 1.000000 R
C48 C 0.7229(5) 0.7860(4) 0.2832(4) 0.0380(14) Uani 1.000000 .
H48 H 0.6595(5) 0.7825(4) 0.2487(4) 0.0456(17) Uiso 1.000000 R
C49 C 0.9604(5) 0.9725(4) 0.2878(3) 0.0353(14) Uani 1.000000 .
C50 C 0.8538(5) 1.0393(4) 0.3127(3) 0.0350(14) Uani 1.000000 .
C51 C 0.7167(5) 1.0093(4) 0.3610(3) 0.0367(14) Uani 1.000000 .
H51 H 0.6886(5) 0.9447(4) 0.3807(3) 0.0440(17) Uiso 1.000000 R
C52 C 0.6209(6) 1.0709(5) 0.3810(4) 0.0430(16) Uani 1.000000 .
H52 H 0.5274(6) 1.0488(5) 0.4133(4) 0.0516(19) Uiso 1.000000 R
C53 C 0.6606(6) 1.1647(5) 0.3543(4) 0.0494(17) Uani 1.000000 .
H53 H 0.5949(6) 1.2080(5) 0.3670(4) 0.059(2) Uiso 1.000000 R
C54 C 0.7979(6) 1.1941(5) 0.3087(4) 0.0542(18) Uani 1.000000 .
H54 H 0.8279(6) 1.2579(5) 0.2913(4) 0.065(2) Uiso 1.000000 R
C55 C 0.8916(6) 1.1328(5) 0.2882(4) 0.0491(17) Uani 1.000000 .
H55 H 0.9852(6) 1.1552(5) 0.2564(4) 0.059(2) Uiso 1.000000 R
C56 C 1.0910(5) 0.9533(4) 0.3335(3) 0.0344(14) Uani 1.000000 .
C57 C 1.0835(6) 0.9616(4) 0.4083(4) 0.0436(16) Uani 1.000000 .
H57 H 0.9974(6) 0.9850(4) 0.4305(4) 0.0523(19) Uiso 1.000000 R
C58 C 1.1988(6) 0.9364(4) 0.4519(4) 0.0441(16) Uani 1.000000 .
H58 H 1.1914(6) 0.9430(4) 0.5032(4) 0.0529(19) Uiso 1.000000 R
C59 C 1.3233(6) 0.9020(5) 0.4211(4) 0.0517(17) Uani 1.000000 .
H59 H 1.4018(6) 0.8832(5) 0.4514(4) 0.062(2) Uiso 1.000000 R
C60 C 1.3331(6) 0.8951(5) 0.3458(4) 0.0514(17) Uani 1.000000 .
H60 H 1.4199(6) 0.8724(5) 0.3236(4) 0.062(2) Uiso 1.000000 R
C61 C 1.2191(6) 0.9203(4) 0.3021(4) 0.0438(16) Uani 1.000000 .
H61 H 1.2283(6) 0.9152(4) 0.2500(4) 0.0526(19) Uiso 1.000000 R
C62 C 1.0111(6) 1.0227(5) 0.1901(3) 0.0489(17) Uani 1.000000 .
H62a H 1.0589(6) 1.0832(5) 0.1752(3) 0.073(2) Uiso 1.000000 R
H62b H 1.0793(6) 0.9817(5) 0.1719(3) 0.073(2) Uiso 1.000000 R
H62c H 0.9269(6) 1.0347(5) 0.1618(3) 0.073(2) Uiso 1.000000 R
H3 H 0.704010 0.573340 0.404790 0.050000 Uiso 1.000000 .
O2 O 0.3845(3) 0.6498(3) 0.3826(2) 0.0387(10) Uani 1.000000 .
C23 C 0.3436(5) 0.6667(4) 0.3064(3) 0.0324(13) Uani 1.000000 .
C24 C 0.4320(5) 0.6409(4) 0.2470(4) 0.0381(15) Uani 1.000000 .
H24 H 0.5231(5) 0.6119(4) 0.2576(4) 0.0457(18) Uiso 1.000000 R
C25 C 0.3857(5) 0.6578(4) 0.1729(3) 0.0375(14) Uani 1.000000 .
H25 H 0.4470(5) 0.6413(4) 0.1322(3) 0.0450(17) Uiso 1.000000 R
C26 C 0.2531(5) 0.6980(4) 0.1559(3) 0.0333(14) Uani 1.000000 .
C27 C 0.1687(5) 0.7223(4) 0.2170(4) 0.0384(14) Uani 1.000000 .
H27 H 0.0775(5) 0.7514(4) 0.2069(4) 0.0461(17) Uiso 1.000000 R
C28 C 0.2133(5) 0.7052(4) 0.2919(4) 0.0388(15) Uani 1.000000 .
H28 H 0.1518(5) 0.7208(4) 0.3332(4) 0.0465(18) Uiso 1.000000 R
C29 C 0.2079(6) 0.7143(5) 0.0730(4) 0.0415(15) Uani 1.000000 .
C30 C 0.3012(6) 0.7904(6) -0.0019(4) 0.061(2) Uani 1.000000 .
C31 C 0.3777(8) 0.8574(7) 0.0069(6) 0.095(3) Uani 1.000000 .
H31 H 0.3724(8) 0.8581(7) 0.0605(6) 0.114(4) Uiso 1.000000 R
C32 C 0.4649(11) 0.9253(10) -0.0666(9) 0.181(7) Uani 1.000000 .
H32 H 0.5257(11) 0.9684(10) -0.0618(9) 0.217(9) Uiso 1.000000 R
C33 C 0.4601(13) 0.9279(14) -0.1454(9) 0.198(10) Uani 1.000000 .
H33 H 0.5100(13) 0.9768(14) -0.1953(9) 0.237(12) Uiso 1.000000 R
C34 C 0.3837(13) 0.8601(14) -0.1506(8) 0.167(7) Uani 1.000000 .
H34 H 0.3882(13) 0.8584(14) -0.2039(8) 0.200(9) Uiso 1.000000 R
C35 C 0.3030(8) 0.7961(8) -0.0823(5) 0.100(4) Uani 1.000000 .
H35 H 0.2447(8) 0.7529(8) -0.0886(5) 0.120(4) Uiso 1.000000 R
C36 C 0.0495(6) 0.7409(6) 0.0743(4) 0.0464(17) Uani 1.000000 .
C37 C 0.0046(6) 0.8299(6) 0.0337(4) 0.064(2) Uani 1.000000 .
H37 H 0.0745(6) 0.8794(6) 0.0024(4) 0.076(3) Uiso 1.000000 R
C38 C -0.1442(8) 0.8520(7) 0.0361(5) 0.080(3) Uani 1.000000 .
H38 H -0.1747(8) 0.9157(7) 0.0077(5) 0.096(3) Uiso 1.000000 R
C39 C -0.2449(7) 0.7784(7) 0.0811(5) 0.065(2) Uani 1.000000 .
H39 H -0.3455(7) 0.7909(7) 0.0814(5) 0.078(3) Uiso 1.000000 R
C40 C -0.2003(7) 0.6903(8) 0.1238(5) 0.073(2) Uani 1.000000 .
H40 H -0.2694(7) 0.6406(8) 0.1566(5) 0.087(3) Uiso 1.000000 R
C41 C -0.0565(7) 0.6713(6) 0.1205(4) 0.064(2) Uani 1.000000 .
H41 H -0.0273(7) 0.6078(6) 0.1511(4) 0.077(3) Uiso 1.000000 R
C42 C 0.2326(8) 0.6191(6) 0.0624(5) 0.079(3) Uani 1.000000 .
H42a H 0.3352(8) 0.6019(6) 0.0616(5) 0.118(4) Uiso 1.000000 R
H42b H 0.1732(8) 0.5684(6) 0.1098(5) 0.118(4) Uiso 1.000000 R
H42c H 0.2048(8) 0.6274(6) 0.0092(5) 0.118(4) Uiso 1.000000 R
H2 H 0.467590 0.625930 0.383970 0.050000 Uiso 1.000000 .
O1 O -0.2139(3) 0.4727(3) 0.4807(2) 0.0360(10) Uani 1.000000 .
C1 C -0.1095(5) 0.4292(4) 0.4424(3) 0.0296(13) Uani 1.000000 .
C2 C -0.1165(5) 0.3367(4) 0.4567(3) 0.0300(13) Uani 1.000000 .
H2a H -0.1969(5) 0.2987(4) 0.4942(3) 0.0360(15) Uiso 1.000000 R
C3 C -0.0080(5) 0.2963(4) 0.4174(3) 0.0315(13) Uani 1.000000 .
C4 C 0.1089(5) 0.3531(4) 0.3603(3) 0.0317(13) Uani 1.000000 .
C5 C 0.1131(5) 0.4462(4) 0.3457(3) 0.0374(15) Uani 1.000000 .
H5 H 0.1924(5) 0.4848(4) 0.3074(3) 0.0449(17) Uiso 1.000000 R
C6 C 0.0048(5) 0.4871(4) 0.3853(3) 0.0328(13) Uani 1.000000 .
H6 H 0.0090(5) 0.5526(4) 0.3736(3) 0.0394(16) Uiso 1.000000 R
C7 C 0.2299(5) 0.3087(4) 0.3165(4) 0.0359(14) Uani 1.000000 .
C8 C 0.1949(6) 0.3171(5) 0.2330(4) 0.0447(17) Uani 1.000000 .
C9 C 0.2724(6) 0.2676(5) 0.1898(4) 0.059(2) Uani 1.000000 .
H9 H 0.3497(6) 0.2282(5) 0.2127(4) 0.071(2) Uiso 1.000000 R
C10 C 0.2419(8) 0.2733(6) 0.1152(5) 0.071(2) Uani 1.000000 .
H10 H 0.2978(8) 0.2384(6) 0.0875(5) 0.085(3) Uiso 1.000000 R
C11 C 0.1319(8) 0.3289(7) 0.0809(5) 0.079(3) Uani 1.000000 .
H11 H 0.1099(8) 0.3322(7) 0.0296(5) 0.095(3) Uiso 1.000000 R
C12 C 0.0520(7) 0.3805(6) 0.1208(4) 0.067(2) Uani 1.000000 .
H12 H -0.0243(7) 0.4201(6) 0.0967(4) 0.080(3) Uiso 1.000000 R
C13 C 0.0840(6) 0.3743(5) 0.1966(4) 0.0506(18) Uani 1.000000 .
H13 H 0.0287(6) 0.4099(5) 0.2238(4) 0.061(2) Uiso 1.000000 R
C14 C 0.3756(5) 0.3567(4) 0.3041(4) 0.0396(15) Uani 1.000000 .
C15 C 0.4689(6) 0.3974(5) 0.2273(4) 0.0445(16) Uani 1.000000 .
H15 H 0.4399(6) 0.4017(5) 0.1773(4) 0.0534(19) Uiso 1.000000 R
C16 C 0.6048(6) 0.4319(5) 0.2226(5) 0.0536(18) Uani 1.000000 .
H16 H 0.6694(6) 0.4565(5) 0.1700(5) 0.064(2) Uiso 1.000000 R
C17 C 0.6466(6) 0.4307(5) 0.2934(5) 0.0521(18) Uani 1.000000 .
H17 H 0.7383(6) 0.4561(5) 0.2895(5) 0.062(2) Uiso 1.000000 R
C18 C 0.5536(6) 0.3923(5) 0.3702(5) 0.0552(19) Uani 1.000000 .
H18 H 0.5814(6) 0.3906(5) 0.4196(5) 0.066(2) Uiso 1.000000 R
C19 C 0.4218(6) 0.3568(5) 0.3751(4) 0.0500(18) Uani 1.000000 .
H19 H 0.3589(6) 0.3311(5) 0.4283(4) 0.060(2) Uiso 1.000000 R
C20 C 0.2446(6) 0.2024(5) 0.3734(4) 0.0528(18) Uani 1.000000 .
H20a H 0.2672(6) 0.1949(5) 0.4276(4) 0.079(3) Uiso 1.000000 R
H20b H 0.1533(6) 0.1692(5) 0.3834(4) 0.079(3) Uiso 1.000000 R
H20c H 0.3228(6) 0.1752(5) 0.3455(4) 0.079(3) Uiso 1.000000 R
H1 H -0.258490 0.418740 0.532630 0.050000 Uiso 1.000000 .

loop_
_atom_site_aniso_label
_atom_site_aniso_U_11
_atom_site_aniso_U_22
_atom_site_aniso_U_33
_atom_site_aniso_U_12
_atom_site_aniso_U_13
_atom_site_aniso_U_23
O3 0.035(2) 0.033(3) 0.057(3) 0.0016(18) -0.0208(18) -0.023(2)
C43 0.026(3) 0.031(4) 0.041(3) 0.007(2) -0.012(2) -0.022(3)
C44 0.029(3) 0.031(4) 0.035(3) 0.003(2) -0.014(2) -0.016(3)
C45 0.026(3) 0.047(4) 0.046(4) 0.007(3) -0.020(3) -0.028(3)
C46 0.032(3) 0.035(4) 0.039(3) 0.006(3) -0.015(2) -0.022(3)
C47 0.046(3) 0.030(4) 0.039(3) 0.006(3) -0.023(3) -0.011(3)
C48 0.033(3) 0.043(4) 0.048(4) 0.004(3) -0.025(3) -0.022(3)
C49 0.031(3) 0.043(4) 0.035(3) -0.003(3) -0.008(2) -0.017(3)
C50 0.032(3) 0.034(4) 0.043(3) 0.000(3) -0.015(3) -0.016(3)
C51 0.037(3) 0.030(4) 0.048(4) 0.002(3) -0.018(3) -0.017(3)
C52 0.031(3) 0.052(5) 0.055(4) -0.003(3) -0.014(3) -0.029(4)
C53 0.038(3) 0.039(4) 0.083(5) 0.009(3) -0.026(3) -0.032(4)
C54 0.043(4) 0.036(4) 0.087(5) 0.004(3) -0.028(3) -0.023(4)
C55 0.037(3) 0.047(5) 0.063(4) -0.005(3) -0.014(3) -0.021(4)
C56 0.027(3) 0.032(4) 0.048(4) -0.003(2) -0.009(2) -0.019(3)
C57 0.032(3) 0.051(4) 0.063(4) 0.004(3) -0.018(3) -0.035(4)
C58 0.038(3) 0.038(4) 0.068(4) 0.005(3) -0.019(3) -0.030(4)
C59 0.036(3) 0.048(5) 0.081(5) -0.007(3) -0.019(3) -0.032(4)
C60 0.022(3) 0.051(5) 0.079(5) 0.002(3) 0.001(3) -0.030(4)
C61 0.035(3) 0.046(4) 0.053(4) -0.003(3) -0.007(3) -0.023(3)
C62 0.055(4) 0.045(4) 0.039(4) -0.009(3) -0.010(3) -0.009(3)
O2 0.0250(18) 0.058(3) 0.039(2) -0.0018(18) -0.0072(16) -0.025(2)
C23 0.023(3) 0.036(4) 0.045(3) -0.000(2) -0.008(2) -0.023(3)
C24 0.020(3) 0.046(4) 0.058(4) 0.008(2) -0.008(3) -0.032(3)
C25 0.032(3) 0.052(4) 0.035(3) -0.002(3) -0.006(2) -0.023(3)
C26 0.022(3) 0.040(4) 0.044(3) -0.004(2) -0.007(2) -0.022(3)
C27 0.025(3) 0.043(4) 0.057(4) 0.005(3) -0.015(3) -0.028(3)
C28 0.022(3) 0.061(5) 0.045(4) -0.000(3) -0.006(2) -0.034(3)
C29 0.033(3) 0.052(4) 0.042(4) 0.004(3) -0.011(3) -0.020(3)
C30 0.023(3) 0.098(6) 0.044(4) 0.010(4) -0.008(3) -0.012(4)
C31 0.052(4) 0.099(8) 0.086(6) -0.021(5) -0.016(4) 0.013(5)
C32 0.067(7) 0.149(12) 0.191(14) -0.052(7) -0.046(8) 0.073(10)
C33 0.060(7) 0.26(2) 0.083(9) 0.013(9) -0.009(7) 0.098(10)
C34 0.059(7) 0.29(2) 0.087(9) 0.067(9) -0.010(7) -0.028(12)
C35 0.053(5) 0.179(11) 0.039(5) 0.039(6) -0.005(4) -0.026(6)
C36 0.035(3) 0.078(6) 0.026(3) -0.001(3) -0.012(3) -0.019(4)
C37 0.027(3) 0.100(7) 0.047(4) -0.000(4) 0.000(3) -0.018(5)
C38 0.055(4) 0.118(8) 0.055(5) 0.025(5) -0.018(4) -0.025(5)
C39 0.026(3) 0.122(8) 0.050(5) 0.004(4) -0.005(3) -0.041(5)
C40 0.038(4) 0.126(8) 0.068(5) -0.017(5) -0.000(4) -0.056(6)
C41 0.049(4) 0.098(7) 0.060(5) -0.027(4) 0.006(3) -0.049(5)
C42 0.065(5) 0.115(7) 0.097(6) 0.014(5) -0.032(4) -0.077(6)
O1 0.0286(19) 0.040(3) 0.043(2) 0.0081(17) -0.0069(16) -0.022(2)
C1 0.025(3) 0.034(4) 0.035(3) 0.003(2) -0.012(2) -0.017(3)
C2 0.027(3) 0.030(4) 0.032(3) -0.006(2) -0.004(2) -0.012(3)
C3 0.024(3) 0.039(4) 0.036(3) -0.001(2) -0.009(2) -0.018(3)
C4 0.028(3) 0.035(4) 0.043(3) 0.003(2) -0.013(2) -0.024(3)
C5 0.031(3) 0.042(4) 0.047(4) -0.002(3) -0.004(3) -0.027(3)
C6 0.032(3) 0.022(3) 0.049(3) -0.001(2) -0.014(3) -0.016(3)
C7 0.035(3) 0.035(4) 0.052(4) 0.001(3) -0.010(3) -0.031(3)
C8 0.028(3) 0.061(5) 0.065(4) -0.009(3) -0.003(3) -0.046(4)
C9 0.044(4) 0.082(6) 0.071(5) -0.008(4) 0.002(3) -0.056(5)
C10 0.059(4) 0.106(7) 0.082(5) -0.016(5) 0.002(4) -0.075(5)
C11 0.067(5) 0.138(8) 0.059(5) -0.022(5) -0.009(4) -0.063(6)
C12 0.056(4) 0.109(7) 0.052(4) -0.007(4) -0.016(3) -0.046(5)
C13 0.041(3) 0.072(5) 0.052(4) -0.006(3) -0.011(3) -0.037(4)
C14 0.026(3) 0.051(4) 0.054(4) 0.008(3) -0.015(3) -0.032(3)
C15 0.033(3) 0.054(4) 0.058(4) -0.003(3) -0.006(3) -0.034(4)
C16 0.032(3) 0.052(5) 0.084(5) -0.005(3) -0.001(3) -0.038(4)
C17 0.034(3) 0.048(4) 0.088(5) -0.001(3) -0.024(4) -0.037(4)
C18 0.040(3) 0.066(5) 0.084(5) 0.011(3) -0.027(4) -0.050(4)
C19 0.038(3) 0.067(5) 0.065(4) -0.001(3) -0.016(3) -0.043(4)
C20 0.037(3) 0.054(5) 0.082(5) 0.010(3) -0.017(3) -0.042(4)

loop_
_atom_type_symbol
_atom_type_scat_dispersion_real
_atom_type_scat_dispersion_imag
_atom_type_scat_Cromer_Mann_a1
_atom_type_scat_Cromer_Mann_a2
_atom_type_scat_Cromer_Mann_a3
_atom_type_scat_Cromer_Mann_a4
_atom_type_scat_Cromer_Mann_b1
_atom_type_scat_Cromer_Mann_b2
_atom_type_scat_Cromer_Mann_b3
_atom_type_scat_Cromer_Mann_b4
_atom_type_scat_Cromer_Mann_c
_atom_type_scat_source
_atom_type_scat_dispersion_source
H 0.00000 0.00000 0.49300 0.32291 0.14019 0.04081 10.51090 26.12570 3.14236 57.79970 0.0030380000826 'International Tables Volume C Table 6.1.1.4 (pp. 500-502)' 'Henke, Gullikson and Davis, At. Data and Nucl. Data Tables, 1993, 54, 2'
C 0.00347 0.00161 2.31000 1.02000 1.58860 0.86500 20.84390 10.20750 0.56870 51.65120 0.215599998832 'International Tables Volume C Table 6.1.1.4 (pp. 500-502)' 'Henke, Gullikson and Davis, At. Data and Nucl. Data Tables, 1993, 54, 2'
O 0.01158 0.00611 3.04850 2.28680 1.54630 0.86700 13.27710 5.70110 0.32390 32.90890 0.250800013542 'International Tables Volume C Table 6.1.1.4 (pp. 500-502)' 'Henke, Gullikson and Davis, At. Data and Nucl. Data Tables, 1993, 54, 2'

loop_
_geom_angle_atom_site_label_1
_geom_angle_atom_site_label_2
_geom_angle_atom_site_label_3
_geom_angle
_geom_angle_site_symmetry_1
_geom_angle_site_symmetry_3
H3 O3 C43 117.4(4) . .
C44 C43 O3 122.8(5) . .
C48 C43 O3 118.1(4) . .
C48 C43 C44 119.1(5) . .
H44 C44 C43 120.0(3) . .
C45 C44 C43 119.9(5) . .
C45 C44 H44 120.0(3) . .
H45 C45 C44 119.1(3) . .
C46 C45 C44 121.9(5) . .
C46 C45 H45 119.1(3) . .
C47 C46 C45 117.0(5) . .
C49 C46 C45 121.6(4) . .
C49 C46 C47 121.3(5) . .
H47 C47 C46 119.3(3) . .
C48 C47 C46 121.4(5) . .
C48 C47 H47 119.3(3) . .
C47 C48 C43 120.7(5) . .
H48 C48 C43 119.7(3) . .
H48 C48 C47 119.7(3) . .
C50 C49 C46 110.4(4) . .
C56 C49 C46 109.2(5) . .
C56 C49 C50 110.1(4) . .
C62 C49 C46 109.5(4) . .
C62 C49 C50 107.3(5) . .
C62 C49 C56 110.3(4) . .
C51 C50 C49 122.5(5) . .
C55 C50 C49 120.6(5) . .
C55 C50 C51 116.9(5) . .
H51 C51 C50 119.1(3) . .
C52 C51 C50 121.8(5) . .
C52 C51 H51 119.1(3) . .
H52 C52 C51 120.0(3) . .
C53 C52 C51 120.1(5) . .
C53 C52 H52 120.0(3) . .
H53 C53 C52 120.8(3) . .
C54 C53 C52 118.4(6) . .
C54 C53 H53 120.8(4) . .
H54 C54 C53 119.5(4) . .
C55 C54 C53 121.1(6) . .
C55 C54 H54 119.5(4) . .
C54 C55 C50 121.7(5) . .
H55 C55 C50 119.1(3) . .
H55 C55 C54 119.1(4) . .
C57 C56 C49 122.5(5) . .
C61 C56 C49 119.6(5) . .
C61 C56 C57 117.8(5) . .
H57 C57 C56 119.3(3) . .
C58 C57 C56 121.4(5) . .
C58 C57 H57 119.3(3) . .
H58 C58 C57 120.0(3) . .
C59 C58 C57 120.1(6) . .
C59 C58 H58 120.0(4) . .
H59 C59 C58 120.5(4) . .
C60 C59 C58 119.1(6) . .
C60 C59 H59 120.5(3) . .
H60 C60 C59 119.5(3) . .
C61 C60 C59 121.1(5) . .
C61 C60 H60 119.5(3) . .
C60 C61 C56 120.5(5) . .
H61 C61 C56 119.7(3) . .
H61 C61 C60 119.7(3) . .
H62a C62 C49 109.5 . .
H62b C62 C49 109.5 . .
H62b C62 H62a 109.5 . .
H62c C62 C49 109.5 . .
H62c C62 H62a 109.5 . .
H62c C62 H62b 109.5 . .
H2 O2 C23 109.4(4) . .
C24 C23 O2 121.5(5) . .
C28 C23 O2 118.5(4) . .
C28 C23 C24 120.0(5) . .
H24 C24 C23 120.4(3) . .
C25 C24 C23 119.3(5) . .
C25 C24 H24 120.4(3) . .
H25 C25 C24 118.9(3) . .
C26 C25 C24 122.1(5) . .
C26 C25 H25 118.9(3) . .
C27 C26 C25 116.6(5) . .
C29 C26 C25 119.5(5) . .
C29 C26 C27 123.9(5) . .
H27 C27 C26 119.0(3) . .
C28 C27 C26 122.0(5) . .
C28 C27 H27 119.0(3) . .
C27 C28 C23 120.0(5) . .
H28 C28 C23 120.0(3) . .
H28 C28 C27 120.0(3) . .
C30 C29 C26 111.3(5) . .
C36 C29 C26 110.6(4) . .
C36 C29 C30 110.2(5) . .
C42 C29 C26 107.5(5) . .
C42 C29 C30 107.5(5) . .
C42 C29 C36 109.5(5) . .
C31 C30 C29 122.1(6) . .
C35 C30 C29 118.7(7) . .
C35 C30 C31 119.1(8) . .
H31 C31 C30 120.8(5) . .
C32 C31 C30 118.4(10) . .
C32 C31 H31 120.8(8) . .
H32 C32 C31 120.3(8) . .
C33 C32 C31 119.3(13) . .
C33 C32 H32 120.3(9) . .
H33 C33 C32 120.1(9) . .
C34 C33 C32 119.7(13) . .
C34 C33 H33 120.1(9) . .
H34 C34 C33 119.5(9) . .
C35 C34 C33 120.9(14) . .
C35 C34 H34 119.5(9) . .
C34 C35 C30 122.0(12) . .
H35 C35 C30 119.0(5) . .
H35 C35 C34 119.0(9) . .
C37 C36 C29 123.2(6) . .
C41 C36 C29 119.7(7) . .
C41 C36 C37 117.1(6) . .
H37 C37 C36 119.2(4) . .
C38 C37 C36 121.7(7) . .
C38 C37 H37 119.2(5) . .
H38 C38 C37 120.8(5) . .
C39 C38 C37 118.4(8) . .
C39 C38 H38 120.8(5) . .
H39 C39 C38 120.0(5) . .
C40 C39 C38 119.9(7) . .
C40 C39 H39 120.0(4) . .
H40 C40 C39 119.9(4) . .
C41 C40 C39 120.2(8) . .
C41 C40 H40 119.9(6) . .
C40 C41 C36 122.6(8) . .
H41 C41 C36 118.7(5) . .
H41 C41 C40 118.7(6) . .
H42a C42 C29 109.5 . .
H42b C42 C29 109.5 . .
H42b C42 H42a 109.5 . .
H42c C42 C29 109.5 . .
H42c C42 H42a 109.5 . .
H42c C42 H42b 109.5 . .
H1 O1 C1 103.0(4) . .
C2 C1 O1 123.5(5) . .
C6 C1 O1 116.1(5) . .
C6 C1 C2 120.4(5) . .
H2a C2 C1 119.4(3) . .
C3 C2 C1 121.2(5) . .
C3 C2 H2a 119.4(3) . .
C4 C3 C2 119.4(5) . .
C5 C4 C3 118.6(5) . .
C7 C4 C3 119.7(5) . .
C7 C4 C5 121.7(5) . .
H5 C5 C4 118.9(3) . .
C6 C5 C4 122.2(5) . .
C6 C5 H5 118.9(3) . .
C5 C6 C1 118.2(5) . .
H6 C6 C1 120.9(3) . .
H6 C6 C5 120.9(3) . .
C8 C7 C4 110.9(4) . .
C14 C7 C4 109.1(4) . .
C14 C7 C8 112.0(4) . .
C20 C7 C4 110.1(5) . .
C20 C7 C8 107.7(4) . .
C20 C7 C14 107.0(5) . .
C9 C8 C7 121.7(6) . .
C13 C8 C7 121.8(5) . .
C13 C8 C9 116.5(6) . .
H9 C9 C8 118.7(4) . .
C10 C9 C8 122.6(7) . .
C10 C9 H9 118.7(4) . .
H10 C10 C9 120.0(4) . .
C11 C10 C9 120.1(6) . .
C11 C10 H10 120.0(4) . .
H11 C11 C10 120.1(4) . .
C12 C11 C10 119.8(6) . .
C12 C11 H11 120.1(5) . .
H12 C12 C11 120.1(5) . .
C13 C12 C11 119.8(7) . .
C13 C12 H12 120.1(4) . .
C12 C13 C8 121.2(6) . .
H13 C13 C8 119.4(3) . .
H13 C13 C12 119.4(4) . .
C15 C14 C7 124.2(5) . .
C19 C14 C7 118.8(5) . .
C19 C14 C15 116.9(5) . .
H15 C15 C14 119.7(3) . .
C16 C15 C14 120.7(6) . .
C16 C15 H15 119.7(4) . .
H16 C16 C15 119.6(4) . .
C17 C16 C15 120.8(6) . .
C17 C16 H16 119.6(4) . .
H17 C17 C16 120.4(4) . .
C18 C17 C16 119.2(5) . .
C18 C17 H17 120.4(3) . .
H18 C18 C17 120.0(3) . .
C19 C18 C17 120.0(6) . .
C19 C18 H18 120.0(4) . .
C18 C19 C14 122.3(6) . .
H19 C19 C14 118.8(3) . .
H19 C19 C18 118.8(4) . .
H20a C20 C7 109.5 . .
H20b C20 C7 109.5 . .
H20b C20 H20a 109.5 . .
H20c C20 C7 109.5 . .
H20c C20 H20a 109.5 . .
H20c C20 H20b 109.5 . .

loop_
_geom_bond_atom_site_label_1
_geom_bond_atom_site_label_2
_geom_bond_distance
_geom_bond_site_symmetry_2
O3 C43 1.368(6) .
O3 H3 0.836(4) .
C43 C44 1.380(7) .
C43 C48 1.378(8) .
C44 H44 0.9500 .
C44 C45 1.381(7) .
C45 H45 0.9500 .
C45 C46 1.378(8) .
C46 C47 1.403(7) .
C46 C49 1.530(8) .
C47 H47 0.9500 .
C47 C48 1.364(8) .
C48 H48 0.9500 .
C49 C50 1.533(8) .
C49 C56 1.538(7) .
C49 C62 1.559(8) .
C50 C51 1.393(7) .
C50 C55 1.380(8) .
C51 H51 0.9500 .
C51 C52 1.378(8) .
C52 H52 0.9500 .
C52 C53 1.382(8) .
C53 H53 0.9500 .
C53 C54 1.380(8) .
C54 H54 0.9500 .
C54 C55 1.367(8) .
C55 H55 0.9500 .
C56 C57 1.376(7) .
C56 C61 1.387(7) .
C57 H57 0.9500 .
C57 C58 1.386(7) .
C58 H58 0.9500 .
C58 C59 1.368(8) .
C59 H59 0.9500 .
C59 C60 1.371(8) .
C60 H60 0.9500 .
C60 C61 1.376(8) .
C61 H61 0.9500 .
C62 H62a 0.9800 .
C62 H62b 0.9800 .
C62 H62c 0.9800 .
O2 C23 1.386(6) .
O2 H2 0.840(3) .
C23 C24 1.396(7) .
C23 C28 1.343(7) .
C24 H24 0.9500 .
C24 C25 1.374(7) .
C25 H25 0.9500 .
C25 C26 1.378(7) .
C26 C27 1.389(7) .
C26 C29 1.522(7) .
C27 H27 0.9500 .
C27 C28 1.382(7) .
C28 H28 0.9500 .
C29 C30 1.517(9) .
C29 C36 1.514(8) .
C29 C42 1.564(10) .
C30 C31 1.382(11) .
C30 C35 1.390(9) .
C31 H31 0.9500 .
C31 C32 1.426(13) .
C32 H32 0.9500 .
C32 C33 1.39(2) .
C33 H33 0.9500 .
C33 C34 1.36(2) .
C34 H34 0.9500 .
C34 C35 1.329(17) .
C35 H35 0.9500 .
C36 C37 1.337(10) .
C36 C41 1.387(9) .
C37 H37 0.9500 .
C37 C38 1.411(9) .
C38 H38 0.9500 .
C38 C39 1.390(11) .
C39 H39 0.9500 .
C39 C40 1.331(11) .
C40 H40 0.9500 .
C40 C41 1.357(9) .
C41 H41 0.9500 .
C42 H42a 0.9800 .
C42 H42b 0.9800 .
C42 H42c 0.9800 .
O1 C1 1.389(6) .
O1 H1 0.986(4) .
C1 C2 1.352(7) .
C1 C6 1.393(7) .
C2 H2a 0.9500 .
C2 C3 1.391(7) .
C3 C4 1.403(7) .
C4 C5 1.358(8) .
C4 C7 1.545(7) .
C5 H5 0.9500 .
C5 C6 1.398(7) .
C6 H6 0.9500 .
C7 C8 1.530(8) .
C7 C14 1.539(7) .
C7 C20 1.537(9) .
C8 C9 1.387(8) .
C8 C13 1.386(9) .
C9 H9 0.9500 .
C9 C10 1.372(9) .
C10 H10 0.9500 .
C10 C11 1.357(11) .
C11 H11 0.9500 .
C11 C12 1.381(10) .
C12 H12 0.9500 .
C12 C13 1.396(8) .
C13 H13 0.9500 .
C14 C15 1.386(8) .
C14 C19 1.409(8) .
C15 H15 0.9500 .
C15 C16 1.394(7) .
C16 H16 0.9500 .
C16 C17 1.378(8) .
C17 H17 0.9500 .
C17 C18 1.383(9) .
C18 H18 0.9500 .
C18 C19 1.363(8) .
C19 H19 0.9500 .
C20 H20a 0.9800 .
C20 H20b 0.9800 .
C20 H20c 0.9800 .
